data_9000745
loop_
_publ_author_name
'Wenk, H. R.'
'Joswig, W.'
'Tagai, T.'
'Korekawa, M.'
'Smith, B. K.'

_publ_section_title
;
 The average structure of An 62-66 labradorite
;
_journal_name_full 'American Mineralogist'
_journal_page_first 81
_journal_page_last 95
_journal_volume 65
_journal_year 1980
_chemical_compound_source 'Surtsey, Iceland'
_chemical_formula_sum 'Al0.81 Ca0.325 Na0.16 O4 Si1.19'
_chemical_name_mineral Labradorite
_space_group_IT_number 2
_space_group_name_Hall '-C 1'
_space_group_name_H-M_alt 'C -1'
_symmetry_space_group_name_Hall '-C 1'
_symmetry_space_group_name_H-M 'C -1'
_cell_angle_alpha 93.462
_cell_angle_beta 116.054
_cell_angle_gamma 90.475
_cell_formula_units_Z 8
_cell_length_a 8.1736
_cell_length_b 12.8736
_cell_length_c 7.1022
_cell_volume 669.647
_database_code_amcsd 0000758
_diffrn_radiation_probe neutron
_exptl_crystal_density_diffrn 2.698
_cod_original_sg_symbol_Hall '-P 1 (1/2*x+1/2*y,1/2*x-1/2*y,-z)'
_cod_original_formula_sum 'Ca.325 Na.16 (Si1.19 Al.81) O4'
_cod_database_code 9000745

loop_
_symmetry_equiv_pos_as_xyz
x,y,z
1/2+x,1/2+y,z
-x,-y,-z
1/2-x,1/2-y,-z

loop_
_atom_site_aniso_label
_atom_site_aniso_U_11
_atom_site_aniso_U_22
_atom_site_aniso_U_33
_atom_site_aniso_U_12
_atom_site_aniso_U_13
_atom_site_aniso_U_23
Ca1 0.01664 0.08269 0.03693 -0.01146 0.01372 -0.03022
Na1 0.01664 0.08269 0.03693 -0.01146 0.01372 -0.03022
Ca2 0.00573 0.02589 0.02093 0.00859 0.00284 -0.00166
Na2 0.00573 0.02589 0.02093 0.00859 0.00284 -0.00166
Si1 0.01009 0.01503 0.01580 0.00000 0.00591 0.00166
Al1 0.01009 0.01503 0.01580 0.00000 0.00591 0.00166
Si2 0.01146 0.01671 0.01539 0.00573 0.00757 0.00124
Al2 0.01146 0.01671 0.01539 0.00573 0.00757 0.00124
Si3 0.00927 0.01253 0.01826 0.00239 0.00686 0.00083
Al3 0.00927 0.01253 0.01826 0.00239 0.00686 0.00083
Si4 0.00873 0.01086 0.01949 0.00143 0.00804 0.00248
Al4 0.00873 0.01086 0.01949 0.00143 0.00804 0.00248
Oa1 0.02946 0.02840 0.02339 0.00477 0.01680 0.00455
Oa2 0.01282 0.01587 0.02565 0.00191 0.00828 0.00373
Obo 0.02182 0.02172 0.03529 -0.00143 0.01798 -0.00041
Obm 0.02182 0.02840 0.04843 0.00525 0.02295 -0.00166
Oco 0.01882 0.02339 0.02996 -0.00286 0.01207 0.00248
Ocm 0.01882 0.02422 0.02380 0.00764 0.00639 -0.00124
Odo 0.01882 0.02255 0.02319 0.00286 0.00591 0.00248
Odm 0.01964 0.02673 0.03037 0.00334 0.00308 -0.00207

loop_
_atom_site_label
_atom_site_fract_x
_atom_site_fract_y
_atom_site_fract_z
_atom_site_occupancy
_atom_site_type_symbol
_atom_site_attached_hydrogens
Ca1 0.26660 0.98700 0.16200 0.32500 Ca 0
Na1 0.26660 0.98700 0.16200 0.16000 Na 0
Ca2 0.27330 0.03090 0.09500 0.32500 Ca 0
Na2 0.27330 0.03090 0.09500 0.16000 Na 0
Si1 0.00620 0.16320 0.21530 0.59500 Si 0
Al1 0.00620 0.16320 0.21530 0.40500 Al 0
Si2 0.00260 0.81630 0.23060 0.59500 Si 0
Al2 0.00260 0.81630 0.23060 0.40500 Al 0
Si3 0.68480 0.10880 0.31770 0.59500 Si 0
Al3 0.68480 0.10880 0.31770 0.40500 Al 0
Si4 0.68060 0.87900 0.35710 0.59500 Si 0
Al4 0.68060 0.87900 0.35170 0.40500 Al 0
Oa1 0.00390 0.12900 0.98080 1.00000 O 0
Oa2 0.57990 0.99120 0.27860 1.00000 O 0
Obo 0.81300 0.10360 0.18920 1.00000 O 0
Obm 0.81580 0.85300 0.24440 1.00000 O 0
Oco 0.01430 0.28950 0.28170 1.00000 O 0
Ocm 0.01220 0.68660 0.21300 1.00000 O 0
Odo 0.19720 0.10740 0.38160 1.00000 O 0
Odm 0.19020 0.86600 0.42930 1.00000 O 0

loop_
_cod_changelog_entry_id
_cod_changelog_entry_author
_cod_changelog_entry_date
_cod_changelog_entry_text
1
;cod-tools version 3.8.0
Id: cif_guess_AMCSD_atom_types 9581 2023-05-17 12:35:41Z saulius
;
2023-05-18T11:36:29+03:00
;Derived atom types and hydrogen counts
from atom names that follow the AMCSD naming convention
(Wat == water, O-H == hydroxyl).
;

loop_
_cod_related_entry_id
_cod_related_entry_database
_cod_related_entry_code
_cod_related_entry_description
1 AMCSD 0000758 .
2 AMCSD 0019663 .
3 Wikidata Q430062 labradorite
4 Wikidata Q244994 anorthite

loop_
_[local]_alternative_name_id
_[local]_alternative_name_type
_[local]_alternative_name_source
_[local]_alternative_name_source_id
_[local]_alternative_name_value
1 mineral AMCSD 0000758 Labradorite
2 mineral AMCSD 0019663 Anorthite
